data_1574950
loop_
_publ_author_name
'Melnikov, Stanislav'
'Hwang, Donghun'
'Gabbert, Philip'
'Park, Bohyun'
'Lutz, Martin'
'Baik, Mu-Hyun'
'Broere, Dani&#xeb;l L J'

_publ_section_title
;
 Ruthenium-mediated nucleophilic aromatic substitution of hydrogen in
 benzene.
;
_journal_issue 29
_journal_name_full 'Chemical science'
_journal_page_first 13422
_journal_page_last 13434
_journal_paper_doi 10.1039/d5sc02090e
_journal_volume 16
_journal_year 2025
_chemical_formula_moiety 'C26 H47 N2 P Ru Si2'
_chemical_formula_sum 'C26 H47 N2 P Ru Si2'
_chemical_formula_weight 575.87
_space_group_crystal_system monoclinic
_space_group_IT_number 14
_space_group_name_Hall '-P 2ybc'
_space_group_name_H-M_alt 'P 1 21/c 1'
_atom_sites_solution_hydrogens difmap
_atom_sites_solution_primary dual
_atom_sites_solution_secondary difmap
_audit_block_doi 10.5517/ccdc.csd.cc2k2gdj
_audit_creation_method SHELXL-2018/3
_audit_update_record
;
2024-05-16 deposited with the CCDC.	2025-06-23 downloaded from the CCDC.
;
_cell_angle_alpha 90
_cell_angle_beta 112.534(2)
_cell_angle_gamma 90
_cell_formula_units_Z 4
_cell_length_a 13.9298(4)
_cell_length_b 16.2626(4)
_cell_length_c 13.8275(4)
_cell_measurement_reflns_used 37688
_cell_measurement_temperature 150(2)
_cell_measurement_theta_max 27.54
_cell_measurement_theta_min 1.19
_cell_volume 2893.26(14)
_computing_cell_refinement Peakref
_computing_data_collection Apex3
_computing_data_reduction 'Eval15, Sadabs'
_computing_structure_refinement 'SHELXL-2018/3 (Sheldrick, 2018)'
_computing_structure_solution SHELXT
_diffrn_ambient_temperature 150(2)
_diffrn_measured_fraction_theta_full 0.999
_diffrn_measured_fraction_theta_max 0.998
_diffrn_measurement_device_type 'Bruker Kappa ApexII'
_diffrn_measurement_method '\f and \w scans'
_diffrn_radiation_type MoK\a
_diffrn_radiation_wavelength 0.71073
_diffrn_reflns_av_R_equivalents 0.0208
_diffrn_reflns_av_unetI/netI 0.0125
_diffrn_reflns_Laue_measured_fraction_full 0.999
_diffrn_reflns_Laue_measured_fraction_max 0.998
_diffrn_reflns_limit_h_max 18
_diffrn_reflns_limit_h_min -18
_diffrn_reflns_limit_k_max 21
_diffrn_reflns_limit_k_min -21
_diffrn_reflns_limit_l_max 17
_diffrn_reflns_limit_l_min -17
_diffrn_reflns_number 41381
_diffrn_reflns_point_group_measured_fraction_full 0.999
_diffrn_reflns_point_group_measured_fraction_max 0.998
_diffrn_reflns_theta_full 25.242
_diffrn_reflns_theta_max 27.530
_diffrn_reflns_theta_min 2.018
_diffrn_source 'sealed tube'
_exptl_absorpt_coefficient_mu 0.696
_exptl_absorpt_correction_T_max 0.7456
_exptl_absorpt_correction_T_min 0.6780
_exptl_absorpt_correction_type multi-scan
_exptl_absorpt_process_details
;
 SADABS 2016/2: Krause, L., Herbst-Irmer, R., Sheldrick G.M. & Stalke D.,
 J. Appl. Cryst. 48 (2015) 3-10
;
_exptl_crystal_colour orange
_exptl_crystal_density_diffrn 1.322
_exptl_crystal_description block
_exptl_crystal_F_000 1216
_exptl_crystal_size_max 0.41
_exptl_crystal_size_mid 0.40
_exptl_crystal_size_min 0.17
_refine_diff_density_max 0.488
_refine_diff_density_min -0.417
_refine_diff_density_rms 0.048
_refine_ls_extinction_method none
_refine_ls_goodness_of_fit_ref 1.045
_refine_ls_hydrogen_treatment mixed
_refine_ls_matrix_type full
_refine_ls_number_parameters 329
_refine_ls_number_reflns 6635
_refine_ls_number_restraints 0
_refine_ls_restrained_S_all 1.045
_refine_ls_R_factor_all 0.0217
_refine_ls_R_factor_gt 0.0200
_refine_ls_shift/su_max 0.001
_refine_ls_shift/su_mean 0.000
_refine_ls_structure_factor_coef Fsqd
_refine_ls_weighting_details 'w=1/[\s^2^(Fo^2^)+(0.0229P)^2^+1.6807P] where P=(Fo^2^+2Fc^2^)/3'
_refine_ls_weighting_scheme calc
_refine_ls_wR_factor_gt 0.0507
_refine_ls_wR_factor_ref 0.0516
_reflns_Friedel_coverage 0.000
_reflns_number_gt 6179
_reflns_number_total 6635
_reflns_threshold_expression 'I > 2\s(I)'
_cod_data_source_file d5sc02090e3.cif
_cod_data_source_block l1319a
_cod_depositor_comments 'Adding full bibliography for 1574948--1574950.cif.'
_cod_original_cell_volume 2893.25(15)
_cod_original_sg_symbol_H-M 'P 21/c'
_cod_database_code 1574950
_shelx_shelxl_version_number 2018/3
_shelx_space_group_comment
;
The symmetry employed for this shelxl refinement is uniquely defined
by the following loop, which should always be used as a source of
symmetry information in preference to the above space-group names.
They are only intended as comments.
;

loop_
_space_group_symop_operation_xyz
'x, y, z'
'-x, y+1/2, -z+1/2'
'-x, -y, -z'
'x, -y-1/2, z-1/2'

loop_
_atom_site_label
_atom_site_type_symbol
_atom_site_fract_x
_atom_site_fract_y
_atom_site_fract_z
_atom_site_U_iso_or_equiv
_atom_site_adp_type
_atom_site_occupancy
_atom_site_site_symmetry_order
_atom_site_calc_flag
_atom_site_refinement_flags_posn
_atom_site_refinement_flags_adp
_atom_site_refinement_flags_occupancy
_atom_site_disorder_assembly
_atom_site_disorder_group
Ru1 Ru 0.43389(2) 0.12622(2) 0.32590(2) 0.01777(4) Uani 1 1 d . . . . .
H1 H 0.5018(16) 0.0478(13) 0.3375(15) 0.049(6) Uiso 1 1 d . . . . .
P1 P 0.58495(3) 0.17406(2) 0.30984(3) 0.02016(7) Uani 1 1 d . . . . .
Si1 Si 0.13243(3) 0.24137(3) 0.12964(3) 0.02738(9) Uani 1 1 d . . . . .
Si2 Si 0.05955(3) 0.09882(3) 0.23323(3) 0.02789(9) Uani 1 1 d . . . . .
N1 N 0.39434(9) 0.09861(7) 0.16721(9) 0.0213(2) Uani 1 1 d . . . . .
N2 N 0.15959(9) 0.16420(7) 0.22807(9) 0.0239(2) Uani 1 1 d . . . . .
C1 C 0.56081(11) 0.14784(10) 0.17939(11) 0.0259(3) Uani 1 1 d . . . . .
H1A H 0.6103(15) 0.1550(12) 0.1497(14) 0.035(5) Uiso 1 1 d . . . . .
C2 C 0.46673(11) 0.11097(8) 0.12187(11) 0.0225(3) Uani 1 1 d . . . . .
C3 C 0.43881(12) 0.08433(9) 0.01511(11) 0.0280(3) Uani 1 1 d . . . . .
H3 H 0.488140 0.089476 -0.016609 0.034 Uiso 1 1 calc R U . . .
C4 C 0.34374(13) 0.05206(10) -0.04129(12) 0.0334(3) Uani 1 1 d . . . . .
H4 H 0.326469 0.036064 -0.112052 0.040 Uiso 1 1 calc R U . . .
C5 C 0.27105(12) 0.04250(10) 0.00580(12) 0.0335(3) Uani 1 1 d . . . . .
H5 H 0.203593 0.021100 -0.032370 0.040 Uiso 1 1 calc R U . . .
C6 C 0.30093(11) 0.06514(9) 0.10866(11) 0.0271(3) Uani 1 1 d . . . . .
H6 H 0.252780 0.056792 0.141230 0.033 Uiso 1 1 calc R U . . .
C7 C 0.61486(11) 0.28900(9) 0.32241(11) 0.0260(3) Uani 1 1 d . . . . .
C8 C 0.50980(12) 0.33261(9) 0.27142(12) 0.0298(3) Uani 1 1 d . . . . .
H8A H 0.467170 0.321666 0.312263 0.045 Uiso 1 1 calc R U . . .
H8B H 0.473997 0.312069 0.199890 0.045 Uiso 1 1 calc R U . . .
H8C H 0.521087 0.391964 0.269502 0.045 Uiso 1 1 calc R U . . .
C9 C 0.66572(13) 0.31754(10) 0.43663(12) 0.0341(3) Uani 1 1 d . . . . .
H9A H 0.665725 0.377766 0.439198 0.051 Uiso 1 1 calc R U . . .
H9B H 0.737430 0.297358 0.467064 0.051 Uiso 1 1 calc R U . . .
H9C H 0.626505 0.295744 0.476566 0.051 Uiso 1 1 calc R U . . .
C10 C 0.68188(13) 0.31676(11) 0.26170(14) 0.0371(4) Uani 1 1 d . . . . .
H10A H 0.652890 0.294152 0.190600 0.056 Uiso 1 1 calc R U . . .
H10B H 0.753176 0.296805 0.297708 0.056 Uiso 1 1 calc R U . . .
H10C H 0.682157 0.376939 0.258228 0.056 Uiso 1 1 calc R U . . .
C11 C 0.70941(11) 0.11798(9) 0.39397(11) 0.0257(3) Uani 1 1 d . . . . .
C12 C 0.72832(11) 0.12247(9) 0.51057(11) 0.0278(3) Uani 1 1 d . . . . .
H12A H 0.784918 0.085029 0.550030 0.042 Uiso 1 1 calc R U . . .
H12B H 0.664861 0.106445 0.520443 0.042 Uiso 1 1 calc R U . . .
H12C H 0.747265 0.178817 0.535804 0.042 Uiso 1 1 calc R U . . .
C13 C 0.80590(12) 0.15171(13) 0.37907(15) 0.0423(4) Uani 1 1 d . . . . .
H13A H 0.820776 0.207394 0.408121 0.063 Uiso 1 1 calc R U . . .
H13B H 0.792885 0.153272 0.304243 0.063 Uiso 1 1 calc R U . . .
H13C H 0.865556 0.115985 0.415361 0.063 Uiso 1 1 calc R U . . .
C14 C 0.69849(13) 0.02746(10) 0.35995(12) 0.0341(3) Uani 1 1 d . . . . .
H14A H 0.762508 -0.002164 0.400815 0.051 Uiso 1 1 calc R U . . .
H14B H 0.686112 0.024063 0.285355 0.051 Uiso 1 1 calc R U . . .
H14C H 0.639878 0.002694 0.371969 0.051 Uiso 1 1 calc R U . . .
C15 C 0.25817(10) 0.15661(9) 0.31105(10) 0.0209(3) Uani 1 1 d . . . . .
C16 C 0.32205(11) 0.22458(9) 0.35588(11) 0.0230(3) Uani 1 1 d . . . . .
H16 H 0.3020(13) 0.2758(11) 0.3335(13) 0.029(4) Uiso 1 1 d . . . . .
C17 C 0.41858(11) 0.21345(9) 0.44163(11) 0.0249(3) Uani 1 1 d . . . . .
H17 H 0.4590(13) 0.2585(11) 0.4692(13) 0.026(4) Uiso 1 1 d . . . . .
C18 C 0.44868(11) 0.13632(10) 0.49007(11) 0.0254(3) Uani 1 1 d . . . . .
H18 H 0.5105(14) 0.1314(10) 0.5507(14) 0.029(4) Uiso 1 1 d . . . . .
C19 C 0.38759(11) 0.06754(9) 0.44286(11) 0.0255(3) Uani 1 1 d . . . . .
H19 H 0.4080(13) 0.0138(11) 0.4694(13) 0.028(4) Uiso 1 1 d . . . . .
C20 C 0.29557(10) 0.07686(9) 0.35206(11) 0.0224(3) Uani 1 1 d . . . . .
H20 H 0.2591(13) 0.0311(11) 0.3204(13) 0.028(4) Uiso 1 1 d . . . . .
C21 C 0.25076(12) 0.28020(10) 0.11299(13) 0.0356(4) Uani 1 1 d . . . . .
H21A H 0.282732 0.323678 0.164361 0.053 Uiso 1 1 calc R U . . .
H21B H 0.231571 0.302354 0.042142 0.053 Uiso 1 1 calc R U . . .
H21C H 0.300340 0.235010 0.123711 0.053 Uiso 1 1 calc R U . . .
C22 C 0.04960(13) 0.19432(11) 0.00101(13) 0.0375(4) Uani 1 1 d . . . . .
H22A H 0.091759 0.156687 -0.021759 0.056 Uiso 1 1 calc R U . . .
H22B H 0.021384 0.237801 -0.051333 0.056 Uiso 1 1 calc R U . . .
H22C H -0.007701 0.163846 0.008830 0.056 Uiso 1 1 calc R U . . .
C23 C 0.06672(14) 0.33161(12) 0.16181(15) 0.0449(4) Uani 1 1 d . . . . .
H23A H -0.001884 0.314989 0.159115 0.067 Uiso 1 1 calc R U . . .
H23B H 0.058707 0.375625 0.110880 0.067 Uiso 1 1 calc R U . . .
H23C H 0.108915 0.351487 0.232274 0.067 Uiso 1 1 calc R U . . .
C24 C 0.05510(15) -0.00116(13) 0.16492(15) 0.0463(5) Uani 1 1 d . . . . .
H24A H 0.049171 0.009401 0.093069 0.069 Uiso 1 1 calc R U . . .
H24B H -0.005103 -0.033085 0.163481 0.069 Uiso 1 1 calc R U . . .
H24C H 0.118900 -0.032220 0.202384 0.069 Uiso 1 1 calc R U . . .
C25 C -0.07017(13) 0.15002(16) 0.17167(16) 0.0545(5) Uani 1 1 d . . . . .
H25A H -0.071308 0.199833 0.211103 0.082 Uiso 1 1 calc R U . . .
H25B H -0.124688 0.112277 0.172497 0.082 Uiso 1 1 calc R U . . .
H25C H -0.082415 0.164768 0.099171 0.082 Uiso 1 1 calc R U . . .
C26 C 0.07512(12) 0.07921(11) 0.37134(12) 0.0324(3) Uani 1 1 d . . . . .
H26A H 0.142870 0.053625 0.409459 0.049 Uiso 1 1 calc R U . . .
H26B H 0.019800 0.042331 0.372181 0.049 Uiso 1 1 calc R U . . .
H26C H 0.070855 0.131374 0.404963 0.049 Uiso 1 1 calc R U . . .

loop_
_atom_site_aniso_label
_atom_site_aniso_U_11
_atom_site_aniso_U_22
_atom_site_aniso_U_33
_atom_site_aniso_U_23
_atom_site_aniso_U_13
_atom_site_aniso_U_12
Ru1 0.01562(6) 0.02118(6) 0.01586(6) -0.00075(4) 0.00530(4) -0.00148(4)
P1 0.01712(15) 0.02688(17) 0.01661(15) 0.00084(13) 0.00660(12) -0.00195(12)
Si1 0.02280(18) 0.0277(2) 0.0266(2) 0.00296(15) 0.00390(15) 0.00533(15)
Si2 0.01680(17) 0.0385(2) 0.0254(2) -0.00261(17) 0.00477(15) -0.00353(16)
N1 0.0214(5) 0.0223(5) 0.0183(5) -0.0025(4) 0.0057(4) 0.0010(4)
N2 0.0170(5) 0.0280(6) 0.0234(6) 0.0008(5) 0.0041(4) 0.0017(4)
C1 0.0251(7) 0.0359(8) 0.0191(7) 0.0015(5) 0.0112(6) -0.0008(6)
C2 0.0280(7) 0.0205(6) 0.0185(6) 0.0022(5) 0.0083(5) 0.0060(5)
C3 0.0397(8) 0.0241(7) 0.0219(7) -0.0009(5) 0.0134(6) 0.0049(6)
C4 0.0455(9) 0.0287(7) 0.0208(7) -0.0074(6) 0.0069(6) 0.0044(7)
C5 0.0308(8) 0.0328(8) 0.0277(7) -0.0103(6) 0.0011(6) -0.0001(6)
C6 0.0245(7) 0.0266(7) 0.0272(7) -0.0065(6) 0.0065(6) 0.0000(5)
C7 0.0240(7) 0.0286(7) 0.0249(7) 0.0024(6) 0.0089(5) -0.0066(5)
C8 0.0299(7) 0.0285(7) 0.0307(8) 0.0052(6) 0.0113(6) -0.0018(6)
C9 0.0334(8) 0.0318(8) 0.0317(8) -0.0040(6) 0.0067(6) -0.0090(6)
C10 0.0308(8) 0.0416(9) 0.0416(9) 0.0111(7) 0.0169(7) -0.0067(7)
C11 0.0182(6) 0.0359(8) 0.0235(7) 0.0031(6) 0.0086(5) 0.0017(5)
C12 0.0227(7) 0.0342(8) 0.0223(7) 0.0024(6) 0.0041(5) -0.0007(6)
C13 0.0216(7) 0.0634(11) 0.0452(10) 0.0133(9) 0.0167(7) 0.0041(7)
C14 0.0341(8) 0.0387(8) 0.0289(8) -0.0007(6) 0.0113(6) 0.0111(7)
C15 0.0165(6) 0.0267(7) 0.0205(6) -0.0002(5) 0.0084(5) 0.0013(5)
C16 0.0226(6) 0.0224(7) 0.0251(7) -0.0028(5) 0.0104(5) 0.0011(5)
C17 0.0223(6) 0.0317(7) 0.0218(7) -0.0084(6) 0.0098(5) -0.0050(6)
C18 0.0184(6) 0.0425(8) 0.0156(6) 0.0003(6) 0.0067(5) -0.0011(6)
C19 0.0202(6) 0.0328(7) 0.0250(7) 0.0080(6) 0.0104(5) 0.0018(5)
C20 0.0173(6) 0.0246(7) 0.0254(7) 0.0012(5) 0.0082(5) -0.0027(5)
C21 0.0317(8) 0.0364(8) 0.0350(8) 0.0131(7) 0.0087(7) 0.0038(6)
C22 0.0348(8) 0.0416(9) 0.0275(8) 0.0040(7) 0.0023(6) 0.0027(7)
C23 0.0428(10) 0.0372(9) 0.0507(11) 0.0015(8) 0.0135(8) 0.0141(7)
C24 0.0426(10) 0.0518(11) 0.0443(10) -0.0197(8) 0.0163(8) -0.0222(8)
C25 0.0187(7) 0.0919(16) 0.0476(11) 0.0191(11) 0.0068(7) 0.0052(9)
C26 0.0238(7) 0.0421(9) 0.0323(8) 0.0001(7) 0.0119(6) -0.0009(6)

loop_
_atom_type_symbol
_atom_type_description
_atom_type_scat_dispersion_real
_atom_type_scat_dispersion_imag
_atom_type_scat_source
C C 0.0033 0.0016 'International Tables Vol C Tables 4.2.6.8 and 6.1.1.4'
H H 0.0000 0.0000 'International Tables Vol C Tables 4.2.6.8 and 6.1.1.4'
N N 0.0061 0.0033 'International Tables Vol C Tables 4.2.6.8 and 6.1.1.4'
P P 0.1023 0.0942 'International Tables Vol C Tables 4.2.6.8 and 6.1.1.4'
Ru Ru -1.2594 0.8363 'International Tables Vol C Tables 4.2.6.8 and 6.1.1.4'
Si Si 0.0817 0.0704 'International Tables Vol C Tables 4.2.6.8 and 6.1.1.4'

loop_
_citation_id
_citation_doi
_citation_year
1 10.26434/chemrxiv-2024-mttp6-v2 2025

loop_
_diffrn_orient_matrix_type
_diffrn_orient_matrix_UB_11
_diffrn_orient_matrix_UB_12
_diffrn_orient_matrix_UB_13
_diffrn_orient_matrix_UB_21
_diffrn_orient_matrix_UB_22
_diffrn_orient_matrix_UB_23
_diffrn_orient_matrix_UB_31
_diffrn_orient_matrix_UB_32
_diffrn_orient_matrix_UB_33
'Nonius RMAT' -0.0260393 -0.0564893 -0.0251531 -0.0585059 0.0078111 0.0241276 -0.0441321 0.0229752 -0.0700468

loop_
_geom_angle_atom_site_label_1
_geom_angle_atom_site_label_2
_geom_angle_atom_site_label_3
_geom_angle
_geom_angle_site_symmetry_1
_geom_angle_site_symmetry_3
_geom_angle_publ_flag
N1 Ru1 C19 130.52(5) . . ?
N1 Ru1 C18 167.65(5) . . ?
C19 Ru1 C18 37.40(6) . . ?
N1 Ru1 C17 146.75(5) . . ?
C19 Ru1 C17 66.74(6) . . ?
C18 Ru1 C17 37.20(6) . . ?
N1 Ru1 C20 101.24(5) . . ?
C19 Ru1 C20 37.39(5) . . ?
C18 Ru1 C20 66.89(5) . . ?
C17 Ru1 C20 77.61(5) . . ?
N1 Ru1 P1 81.75(3) . . ?
C19 Ru1 P1 138.73(4) . . ?
C18 Ru1 P1 109.96(4) . . ?
C17 Ru1 P1 101.30(4) . . ?
C20 Ru1 P1 176.10(4) . . ?
N1 Ru1 C16 113.56(5) . . ?
C19 Ru1 C16 76.41(5) . . ?
C18 Ru1 C16 65.13(5) . . ?
C17 Ru1 C16 35.91(5) . . ?
C20 Ru1 C16 63.35(5) . . ?
P1 Ru1 C16 117.88(4) . . ?
N1 Ru1 C15 95.92(4) . . ?
C19 Ru1 C15 64.91(5) . . ?
C18 Ru1 C15 76.43(5) . . ?
C17 Ru1 C15 63.67(5) . . ?
C20 Ru1 C15 35.42(5) . . ?
P1 Ru1 C15 147.28(3) . . ?
C16 Ru1 C15 33.99(5) . . ?
N1 Ru1 H1 80.7(7) . . ?
C19 Ru1 H1 84.6(7) . . ?
C18 Ru1 H1 98.2(7) . . ?
C17 Ru1 H1 132.4(7) . . ?
C20 Ru1 H1 102.5(7) . . ?
P1 Ru1 H1 75.4(7) . . ?
C16 Ru1 H1 160.9(7) . . ?
C15 Ru1 H1 136.7(8) . . ?
C1 P1 C7 106.29(7) . . ?
C1 P1 C11 106.36(7) . . ?
C7 P1 C11 107.27(6) . . ?
C1 P1 Ru1 101.08(5) . . ?
C7 P1 Ru1 119.43(5) . . ?
C11 P1 Ru1 115.11(5) . . ?
N2 Si1 C21 113.25(6) . . ?
N2 Si1 C23 110.54(8) . . ?
C21 Si1 C23 107.50(9) . . ?
N2 Si1 C22 108.10(7) . . ?
C21 Si1 C22 105.90(8) . . ?
C23 Si1 C22 111.51(8) . . ?
N2 Si2 C26 111.00(6) . . ?
N2 Si2 C24 112.03(7) . . ?
C26 Si2 C24 109.70(9) . . ?
N2 Si2 C25 110.54(8) . . ?
C26 Si2 C25 104.77(8) . . ?
C24 Si2 C25 108.53(10) . . ?
C6 N1 C2 118.99(12) . . ?
C6 N1 Ru1 121.22(10) . . ?
C2 N1 Ru1 119.72(9) . . ?
C15 N2 Si2 116.54(9) . . ?
C15 N2 Si1 122.40(9) . . ?
Si2 N2 Si1 120.81(6) . . ?
C2 C1 P1 117.54(11) . . ?
C2 C1 H1A 119.8(11) . . ?
P1 C1 H1A 122.5(11) . . ?
C1 C2 N1 119.65(12) . . ?
C1 C2 C3 122.94(13) . . ?
N1 C2 C3 117.41(13) . . ?
C4 C3 C2 121.67(14) . . ?
C4 C3 H3 119.2 . . ?
C2 C3 H3 119.2 . . ?
C3 C4 C5 119.55(14) . . ?
C3 C4 H4 120.2 . . ?
C5 C4 H4 120.2 . . ?
C6 C5 C4 117.68(14) . . ?
C6 C5 H5 121.2 . . ?
C4 C5 H5 121.2 . . ?
N1 C6 C5 124.61(15) . . ?
N1 C6 H6 117.7 . . ?
C5 C6 H6 117.7 . . ?
C8 C7 C9 108.44(13) . . ?
C8 C7 C10 106.52(12) . . ?
C9 C7 C10 109.54(12) . . ?
C8 C7 P1 105.94(9) . . ?
C9 C7 P1 112.87(10) . . ?
C10 C7 P1 113.17(11) . . ?
C7 C8 H8A 109.5 . . ?
C7 C8 H8B 109.5 . . ?
H8A C8 H8B 109.5 . . ?
C7 C8 H8C 109.5 . . ?
H8A C8 H8C 109.5 . . ?
H8B C8 H8C 109.5 . . ?
C7 C9 H9A 109.5 . . ?
C7 C9 H9B 109.5 . . ?
H9A C9 H9B 109.5 . . ?
C7 C9 H9C 109.5 . . ?
H9A C9 H9C 109.5 . . ?
H9B C9 H9C 109.5 . . ?
C7 C10 H10A 109.5 . . ?
C7 C10 H10B 109.5 . . ?
H10A C10 H10B 109.5 . . ?
C7 C10 H10C 109.5 . . ?
H10A C10 H10C 109.5 . . ?
H10B C10 H10C 109.5 . . ?
C12 C11 C14 108.96(12) . . ?
C12 C11 C13 108.51(13) . . ?
C14 C11 C13 106.88(13) . . ?
C12 C11 P1 111.60(10) . . ?
C14 C11 P1 108.13(10) . . ?
C13 C11 P1 112.61(11) . . ?
C11 C12 H12A 109.5 . . ?
C11 C12 H12B 109.5 . . ?
H12A C12 H12B 109.5 . . ?
C11 C12 H12C 109.5 . . ?
H12A C12 H12C 109.5 . . ?
H12B C12 H12C 109.5 . . ?
C11 C13 H13A 109.5 . . ?
C11 C13 H13B 109.5 . . ?
H13A C13 H13B 109.5 . . ?
C11 C13 H13C 109.5 . . ?
H13A C13 H13C 109.5 . . ?
H13B C13 H13C 109.5 . . ?
C11 C14 H14A 109.5 . . ?
C11 C14 H14B 109.5 . . ?
H14A C14 H14B 109.5 . . ?
C11 C14 H14C 109.5 . . ?
H14A C14 H14C 109.5 . . ?
H14B C14 H14C 109.5 . . ?
C16 C15 N2 122.80(12) . . ?
C16 C15 C20 117.72(12) . . ?
N2 C15 C20 119.49(12) . . ?
C16 C15 Ru1 71.05(8) . . ?
N2 C15 Ru1 135.95(9) . . ?
C20 C15 Ru1 65.16(7) . . ?
C15 C16 C17 120.26(13) . . ?
C15 C16 Ru1 74.95(8) . . ?
C17 C16 Ru1 65.58(8) . . ?
C15 C16 H16 121.2(11) . . ?
C17 C16 H16 118.5(11) . . ?
Ru1 C16 H16 134.8(11) . . ?
C18 C17 C16 121.58(13) . . ?
C18 C17 Ru1 71.26(8) . . ?
C16 C17 Ru1 78.51(8) . . ?
C18 C17 H17 119.5(10) . . ?
C16 C17 H17 118.7(11) . . ?
Ru1 C17 H17 127.0(11) . . ?
C19 C18 C17 118.10(13) . . ?
C19 C18 Ru1 70.22(8) . . ?
C17 C18 Ru1 71.54(8) . . ?
C19 C18 H18 121.8(10) . . ?
C17 C18 H18 120.0(10) . . ?
Ru1 C18 H18 126.8(11) . . ?
C18 C19 C20 120.48(13) . . ?
C18 C19 Ru1 72.38(8) . . ?
C20 C19 Ru1 73.73(8) . . ?
C18 C19 H19 121.0(10) . . ?
C20 C19 H19 118.5(10) . . ?
Ru1 C19 H19 124.1(10) . . ?
C19 C20 C15 121.08(13) . . ?
C19 C20 Ru1 68.88(8) . . ?
C15 C20 Ru1 79.42(8) . . ?
C19 C20 H20 119.0(11) . . ?
C15 C20 H20 119.9(11) . . ?
Ru1 C20 H20 124.8(11) . . ?
Si1 C21 H21A 109.5 . . ?
Si1 C21 H21B 109.5 . . ?
H21A C21 H21B 109.5 . . ?
Si1 C21 H21C 109.5 . . ?
H21A C21 H21C 109.5 . . ?
H21B C21 H21C 109.5 . . ?
Si1 C22 H22A 109.5 . . ?
Si1 C22 H22B 109.5 . . ?
H22A C22 H22B 109.5 . . ?
Si1 C22 H22C 109.5 . . ?
H22A C22 H22C 109.5 . . ?
H22B C22 H22C 109.5 . . ?
Si1 C23 H23A 109.5 . . ?
Si1 C23 H23B 109.5 . . ?
H23A C23 H23B 109.5 . . ?
Si1 C23 H23C 109.5 . . ?
H23A C23 H23C 109.5 . . ?
H23B C23 H23C 109.5 . . ?
Si2 C24 H24A 109.5 . . ?
Si2 C24 H24B 109.5 . . ?
H24A C24 H24B 109.5 . . ?
Si2 C24 H24C 109.5 . . ?
H24A C24 H24C 109.5 . . ?
H24B C24 H24C 109.5 . . ?
Si2 C25 H25A 109.5 . . ?
Si2 C25 H25B 109.5 . . ?
H25A C25 H25B 109.5 . . ?
Si2 C25 H25C 109.5 . . ?
H25A C25 H25C 109.5 . . ?
H25B C25 H25C 109.5 . . ?
Si2 C26 H26A 109.5 . . ?
Si2 C26 H26B 109.5 . . ?
H26A C26 H26B 109.5 . . ?
Si2 C26 H26C 109.5 . . ?
H26A C26 H26C 109.5 . . ?
H26B C26 H26C 109.5 . . ?

loop_
_geom_bond_atom_site_label_1
_geom_bond_atom_site_label_2
_geom_bond_distance
_geom_bond_site_symmetry_2
_geom_bond_publ_flag
Ru1 N1 2.0961(11) . ?
Ru1 C19 2.1776(14) . ?
Ru1 C18 2.2055(14) . ?
Ru1 C17 2.2091(14) . ?
Ru1 C20 2.2409(13) . ?
Ru1 P1 2.3325(3) . ?
Ru1 C16 2.3775(14) . ?
Ru1 C15 2.4275(13) . ?
Ru1 H1 1.56(2) . ?
P1 C1 1.7561(14) . ?
P1 C7 1.9084(15) . ?
P1 C11 1.9091(14) . ?
Si1 N2 1.7821(13) . ?
Si1 C21 1.8599(17) . ?
Si1 C23 1.8712(18) . ?
Si1 C22 1.8728(17) . ?
Si2 N2 1.7760(13) . ?
Si2 C26 1.8650(16) . ?
Si2 C24 1.8695(19) . ?
Si2 C25 1.8720(18) . ?
N1 C6 1.3555(18) . ?
N1 C2 1.3910(18) . ?
N2 C15 1.4176(16) . ?
C1 C2 1.382(2) . ?
C1 H1A 0.935(19) . ?
C2 C3 1.4415(19) . ?
C3 C4 1.359(2) . ?
C3 H3 0.9500 . ?
C4 C5 1.407(2) . ?
C4 H4 0.9500 . ?
C5 C6 1.370(2) . ?
C5 H5 0.9500 . ?
C6 H6 0.9500 . ?
C7 C8 1.533(2) . ?
C7 C9 1.534(2) . ?
C7 C10 1.543(2) . ?
C8 H8A 0.9800 . ?
C8 H8B 0.9800 . ?
C8 H8C 0.9800 . ?
C9 H9A 0.9800 . ?
C9 H9B 0.9800 . ?
C9 H9C 0.9800 . ?
C10 H10A 0.9800 . ?
C10 H10B 0.9800 . ?
C10 H10C 0.9800 . ?
C11 C12 1.533(2) . ?
C11 C14 1.535(2) . ?
C11 C13 1.537(2) . ?
C12 H12A 0.9800 . ?
C12 H12B 0.9800 . ?
C12 H12C 0.9800 . ?
C13 H13A 0.9800 . ?
C13 H13B 0.9800 . ?
C13 H13C 0.9800 . ?
C14 H14A 0.9800 . ?
C14 H14B 0.9800 . ?
C14 H14C 0.9800 . ?
C15 C16 1.4054(19) . ?
C15 C20 1.4312(19) . ?
C16 C17 1.4229(19) . ?
C16 H16 0.895(18) . ?
C17 C18 1.408(2) . ?
C17 H17 0.914(17) . ?
C18 C19 1.406(2) . ?
C18 H18 0.947(18) . ?
C19 C20 1.4174(19) . ?
C19 H19 0.949(18) . ?
C20 H20 0.913(18) . ?
C21 H21A 0.9800 . ?
C21 H21B 0.9800 . ?
C21 H21C 0.9800 . ?
C22 H22A 0.9800 . ?
C22 H22B 0.9800 . ?
C22 H22C 0.9800 . ?
C23 H23A 0.9800 . ?
C23 H23B 0.9800 . ?
C23 H23C 0.9800 . ?
C24 H24A 0.9800 . ?
C24 H24B 0.9800 . ?
C24 H24C 0.9800 . ?
C25 H25A 0.9800 . ?
C25 H25B 0.9800 . ?
C25 H25C 0.9800 . ?
C26 H26A 0.9800 . ?
C26 H26B 0.9800 . ?
C26 H26C 0.9800 . ?

loop_
_geom_torsion_atom_site_label_1
_geom_torsion_atom_site_label_2
_geom_torsion_atom_site_label_3
_geom_torsion_atom_site_label_4
_geom_torsion
_geom_torsion_site_symmetry_1
_geom_torsion_site_symmetry_2
_geom_torsion_site_symmetry_3
_geom_torsion_site_symmetry_4
_geom_torsion_publ_flag
C26 Si2 N2 C15 33.01(12) . . . . ?
C24 Si2 N2 C15 -90.00(12) . . . . ?
C25 Si2 N2 C15 148.83(12) . . . . ?
C26 Si2 N2 Si1 -141.35(8) . . . . ?
C24 Si2 N2 Si1 95.64(10) . . . . ?
C25 Si2 N2 Si1 -25.53(12) . . . . ?
C21 Si1 N2 C15 23.55(14) . . . . ?
C23 Si1 N2 C15 -97.14(12) . . . . ?
C22 Si1 N2 C15 140.55(11) . . . . ?
C21 Si1 N2 Si2 -162.43(8) . . . . ?
C23 Si1 N2 Si2 76.89(10) . . . . ?
C22 Si1 N2 Si2 -45.42(10) . . . . ?
C7 P1 C1 C2 -123.78(12) . . . . ?
C11 P1 C1 C2 122.13(12) . . . . ?
Ru1 P1 C1 C2 1.59(13) . . . . ?
P1 C1 C2 N1 2.10(19) . . . . ?
P1 C1 C2 C3 -178.13(11) . . . . ?
C6 N1 C2 C1 177.61(13) . . . . ?
Ru1 N1 C2 C1 -5.49(17) . . . . ?
C6 N1 C2 C3 -2.18(18) . . . . ?
Ru1 N1 C2 C3 174.73(9) . . . . ?
C1 C2 C3 C4 -176.61(15) . . . . ?
N1 C2 C3 C4 3.2(2) . . . . ?
C2 C3 C4 C5 -1.4(2) . . . . ?
C3 C4 C5 C6 -1.2(2) . . . . ?
C2 N1 C6 C5 -0.5(2) . . . . ?
Ru1 N1 C6 C5 -177.36(12) . . . . ?
C4 C5 C6 N1 2.3(2) . . . . ?
Si2 N2 C15 C16 -141.08(12) . . . . ?
Si1 N2 C15 C16 33.18(18) . . . . ?
Si2 N2 C15 C20 38.87(16) . . . . ?
Si1 N2 C15 C20 -146.87(11) . . . . ?
Si2 N2 C15 Ru1 122.57(11) . . . . ?
Si1 N2 C15 Ru1 -63.16(17) . . . . ?
N2 C15 C16 C17 177.67(12) . . . . ?
C20 C15 C16 C17 -2.3(2) . . . . ?
Ru1 C15 C16 C17 -49.28(12) . . . . ?
N2 C15 C16 Ru1 -133.06(13) . . . . ?
C20 C15 C16 Ru1 46.99(11) . . . . ?
C15 C16 C17 C18 -5.9(2) . . . . ?
Ru1 C16 C17 C18 -59.35(12) . . . . ?
C15 C16 C17 Ru1 53.49(12) . . . . ?
C16 C17 C18 C19 8.5(2) . . . . ?
Ru1 C17 C18 C19 -54.36(12) . . . . ?
C16 C17 C18 Ru1 62.90(12) . . . . ?
C17 C18 C19 C20 -3.1(2) . . . . ?
Ru1 C18 C19 C20 -58.13(12) . . . . ?
C17 C18 C19 Ru1 55.00(12) . . . . ?
C18 C19 C20 C15 -5.0(2) . . . . ?
Ru1 C19 C20 C15 -62.45(12) . . . . ?
C18 C19 C20 Ru1 57.47(12) . . . . ?
C16 C15 C20 C19 7.6(2) . . . . ?
N2 C15 C20 C19 -172.33(13) . . . . ?
Ru1 C15 C20 C19 57.28(11) . . . . ?
C16 C15 C20 Ru1 -49.65(12) . . . . ?
N2 C15 C20 Ru1 130.39(11) . . . . ?
